data_2231715
loop_
_publ_author_name
'Yang, Wen-Na'

_publ_section_title
;
 Dichloridobis[2-methylsulfanyl-4-(pyridin-2-yl)pyrimidine-\k^2^<i>N</i>^3^,<i>N</i>^4^]cobalt(II)
;
_journal_coeditor_code VM2113
_journal_issue 9
_journal_name_full 'Acta Crystallographica Section E'
_journal_page_first m1193
_journal_paper_doi 10.1107/S1600536811030881
_journal_volume 67
_journal_year 2011
_chemical_formula_iupac '[Co Cl2 (C10 H9 N3 S)2]'
_chemical_formula_moiety 'C20 H18 Cl2 Co N6 S2'
_chemical_formula_sum 'C20 H18 Cl2 Co N6 S2'
_chemical_formula_weight 536.37
_chemical_name_systematic
;
Dichloridobis[2-methylsulfanyl-4-(pyridin-2-yl)pyrimidine-
\k^2^<i>N</i>^3^,<i>N</i>^4^)cobalt(II)
;
_space_group_IT_number 15
_symmetry_cell_setting monoclinic
_symmetry_space_group_name_Hall '-C 2yc'
_symmetry_space_group_name_H-M 'C 1 2/c 1'
_atom_sites_solution_hydrogens geom
_atom_sites_solution_primary direct
_atom_sites_solution_secondary difmap
_audit_creation_method SHELXL-97
_cell_angle_alpha 90.00
_cell_angle_beta 102.34(3)
_cell_angle_gamma 90.00
_cell_formula_units_Z 4
_cell_length_a 8.709(11)
_cell_length_b 17.10(2)
_cell_length_c 15.328(19)
_cell_measurement_reflns_used 2588
_cell_measurement_temperature 298(2)
_cell_measurement_theta_max 25.50
_cell_measurement_theta_min 2.25
_cell_volume 2230(5)
_computing_cell_refinement 'SAINT-Plus (Bruker, 2007)'
_computing_data_collection 'APEX2 (Bruker, 2007)'
_computing_data_reduction 'SAINT-Plus (Bruker, 2007)'
_computing_molecular_graphics 'SHELXTL (Sheldrick, 2008)'
_computing_publication_material 'SHELXTL (Sheldrick, 2008)'
_computing_structure_refinement 'SHELXL97 (Sheldrick, 2008)'
_computing_structure_solution 'SHELXS97 (Sheldrick, 2008)'
_diffrn_ambient_temperature 298(2)
_diffrn_measured_fraction_theta_full 0.996
_diffrn_measured_fraction_theta_max 0.923
_diffrn_measurement_device_type 'Bruker APEXII CCD area-detector'
_diffrn_measurement_method '\f and \w'
_diffrn_radiation_monochromator graphite
_diffrn_radiation_source 'fine-focus sealed tube'
_diffrn_radiation_type MoK\a
_diffrn_radiation_wavelength 0.71073
_diffrn_reflns_av_R_equivalents 0.0522
_diffrn_reflns_av_sigmaI/netI 0.0915
_diffrn_reflns_limit_h_max 9
_diffrn_reflns_limit_h_min -11
_diffrn_reflns_limit_k_max 17
_diffrn_reflns_limit_k_min -21
_diffrn_reflns_limit_l_max 20
_diffrn_reflns_limit_l_min -14
_diffrn_reflns_number 6138
_diffrn_reflns_theta_full 25.00
_diffrn_reflns_theta_max 28.36
_diffrn_reflns_theta_min 2.67
_exptl_absorpt_coefficient_mu 1.218
_exptl_absorpt_correction_T_max 0.747
_exptl_absorpt_correction_T_min 0.671
_exptl_absorpt_correction_type multi-scan
_exptl_absorpt_process_details '(SADABS; Bruker, 2001)'
_exptl_crystal_colour blue
_exptl_crystal_density_diffrn 1.598
_exptl_crystal_density_method 'not measured'
_exptl_crystal_description block
_exptl_crystal_F_000 1092
_exptl_crystal_size_max 0.35
_exptl_crystal_size_mid 0.28
_exptl_crystal_size_min 0.24
_refine_diff_density_max 0.329
_refine_diff_density_min -0.500
_refine_ls_extinction_method none
_refine_ls_goodness_of_fit_ref 0.928
_refine_ls_hydrogen_treatment constr
_refine_ls_matrix_type full
_refine_ls_number_parameters 141
_refine_ls_number_reflns 2586
_refine_ls_number_restraints 0
_refine_ls_restrained_S_all 0.928
_refine_ls_R_factor_all 0.0690
_refine_ls_R_factor_gt 0.0449
_refine_ls_shift/su_max 0.000
_refine_ls_shift/su_mean 0.000
_refine_ls_structure_factor_coef Fsqd
_refine_ls_weighting_details 'calc w=1/[\s^2^(Fo^2^)+(0.0104P)^2^+0.0000P] where P=(Fo^2^+2Fc^2^)/3'
_refine_ls_weighting_scheme calc
_refine_ls_wR_factor_gt 0.0568
_refine_ls_wR_factor_ref 0.0596
_reflns_number_gt 1636
_reflns_number_total 2586
_reflns_threshold_expression I>2sigma(I)
_cod_data_source_file vm2113.cif
_cod_data_source_block I
_cod_original_sg_symbol_H-M 'C 2/c'
_cod_database_code 2231715

loop_
_symmetry_equiv_pos_as_xyz
'x, y, z'
'-x, y, -z+1/2'
'x+1/2, y+1/2, z'
'-x+1/2, y+1/2, -z+1/2'
'-x, -y, -z'
'x, -y, z-1/2'
'-x+1/2, -y+1/2, -z'
'x+1/2, -y+1/2, z-1/2'

loop_
_atom_site_type_symbol
_atom_site_label
_atom_site_fract_x
_atom_site_fract_y
_atom_site_fract_z
_atom_site_U_iso_or_equiv
_atom_site_adp_type
_atom_site_calc_flag
_atom_site_refinement_flags
_atom_site_occupancy
_atom_site_symmetry_multiplicity
Co Co1 0.5000 0.29835(3) 0.2500 0.02888(15) Uani d S 1 2
Cl Cl1 0.56198(8) 0.38235(4) 0.13403(4) 0.0435(2) Uani d . 1 1
S S1 0.76922(8) 0.15867(5) 0.18274(4) 0.0419(2) Uani d . 1 1
N N2 0.4663(2) 0.19418(12) 0.15296(11) 0.0274(5) Uani d . 1 1
N N1 0.2595(2) 0.30314(13) 0.17840(12) 0.0309(5) Uani d . 1 1
C C6 0.3142(3) 0.18317(15) 0.10981(14) 0.0279(6) Uani d . 1 1
C C9 0.5705(3) 0.13805(16) 0.13928(15) 0.0314(7) Uani d . 1 1
C C5 0.2020(3) 0.24704(16) 0.11833(14) 0.0288(6) Uani d . 1 1
C C7 0.2671(3) 0.11737(17) 0.05868(16) 0.0389(7) Uani d . 1 1
H H7A 0.1634 0.1105 0.0285 0.047 Uiso calc R 1 1
C C1 0.1648(3) 0.36330(17) 0.18607(16) 0.0381(7) Uani d . 1 1
H H1A 0.2041 0.4035 0.2255 0.046 Uiso calc R 1 1
N N3 0.5331(3) 0.07212(14) 0.09342(13) 0.0402(6) Uani d . 1 1
C C2 0.0109(3) 0.36861(17) 0.13814(17) 0.0422(8) Uani d . 1 1
H H2A -0.0516 0.4109 0.1463 0.051 Uiso calc R 1 1
C C8 0.3816(3) 0.06227(17) 0.05450(17) 0.0440(8) Uani d . 1 1
H H8A 0.3519 0.0162 0.0232 0.053 Uiso calc R 1 1
C C4 0.0501(3) 0.24955(17) 0.06704(15) 0.0364(7) Uani d . 1 1
H H4A 0.0145 0.2105 0.0254 0.044 Uiso calc R 1 1
C C10 0.8661(3) 0.07695(18) 0.14226(19) 0.0572(9) Uani d . 1 1
H H10A 0.9779 0.0822 0.1622 0.086 Uiso calc R 1 1
H H10B 0.8396 0.0762 0.0782 0.086 Uiso calc R 1 1
H H10C 0.8323 0.0291 0.1649 0.086 Uiso calc R 1 1
C C3 -0.0481(3) 0.31061(18) 0.07843(17) 0.0424(8) Uani d . 1 1
H H3B -0.1516 0.3123 0.0464 0.051 Uiso calc R 1 1

loop_
_atom_site_aniso_label
_atom_site_aniso_U_11
_atom_site_aniso_U_22
_atom_site_aniso_U_33
_atom_site_aniso_U_12
_atom_site_aniso_U_13
_atom_site_aniso_U_23
Co1 0.0301(3) 0.0267(3) 0.0278(2) 0.000 0.0016(2) 0.000
Cl1 0.0447(5) 0.0451(5) 0.0379(4) -0.0040(4) 0.0027(3) 0.0098(3)
S1 0.0323(4) 0.0441(6) 0.0470(4) 0.0022(4) 0.0030(4) -0.0135(3)
N2 0.0295(13) 0.0292(14) 0.0223(9) 0.0010(11) 0.0029(10) 0.0001(9)
N1 0.0313(13) 0.0318(15) 0.0296(10) 0.0039(12) 0.0069(10) 0.0007(10)
C6 0.0299(16) 0.0316(18) 0.0211(11) -0.0022(13) 0.0029(12) -0.0015(11)
C9 0.0344(16) 0.0310(19) 0.0278(12) 0.0009(14) 0.0046(12) 0.0004(11)
C5 0.0316(16) 0.0309(17) 0.0233(12) -0.0039(14) 0.0044(12) 0.0029(11)
C7 0.0306(16) 0.045(2) 0.0376(15) -0.0031(16) -0.0006(13) -0.0075(13)
C1 0.0410(18) 0.037(2) 0.0349(14) 0.0062(16) 0.0057(14) -0.0009(12)
N3 0.0412(16) 0.0333(17) 0.0426(13) 0.0021(13) 0.0015(12) -0.0111(11)
C2 0.0423(19) 0.047(2) 0.0384(15) 0.0148(17) 0.0102(15) 0.0071(14)
C8 0.047(2) 0.033(2) 0.0492(17) -0.0070(17) 0.0031(16) -0.0157(14)
C4 0.0339(17) 0.041(2) 0.0322(14) -0.0013(15) 0.0022(13) 0.0014(13)
C10 0.0378(19) 0.059(2) 0.072(2) 0.0117(18) 0.0058(16) -0.0197(17)
C3 0.0294(16) 0.055(2) 0.0398(15) 0.0046(16) 0.0017(14) 0.0122(15)

loop_
_atom_type_symbol
_atom_type_description
_atom_type_scat_dispersion_real
_atom_type_scat_dispersion_imag
_atom_type_scat_source
C C 0.0033 0.0016 'International Tables Vol C Tables 4.2.6.8 and 6.1.1.4'
H H 0.0000 0.0000 'International Tables Vol C Tables 4.2.6.8 and 6.1.1.4'
N N 0.0061 0.0033 'International Tables Vol C Tables 4.2.6.8 and 6.1.1.4'
S S 0.1246 0.1234 'International Tables Vol C Tables 4.2.6.8 and 6.1.1.4'
Cl Cl 0.1484 0.1585 'International Tables Vol C Tables 4.2.6.8 and 6.1.1.4'
Co Co 0.3494 0.9721 'International Tables Vol C Tables 4.2.6.8 and 6.1.1.4'

loop_
_geom_angle_atom_site_label_1
_geom_angle_atom_site_label_2
_geom_angle_atom_site_label_3
_geom_angle_site_symmetry_1
_geom_angle_site_symmetry_3
_geom_angle
N1 Co1 N1 2_655 . 175.62(12)
N1 Co1 N2 2_655 . 109.62(8)
N1 Co1 N2 . . 73.94(8)
N1 Co1 N2 2_655 2_655 73.94(8)
N1 Co1 N2 . 2_655 109.62(8)
N2 Co1 N2 . 2_655 78.41(14)
N1 Co1 Cl1 2_655 2_655 87.05(8)
N1 Co1 Cl1 . 2_655 90.36(8)
N2 Co1 Cl1 . 2_655 155.81(5)
N2 Co1 Cl1 2_655 2_655 90.14(11)
N1 Co1 Cl1 2_655 . 90.36(8)
N1 Co1 Cl1 . . 87.05(8)
N2 Co1 Cl1 . . 90.14(11)
N2 Co1 Cl1 2_655 . 155.81(5)
Cl1 Co1 Cl1 2_655 . 107.66(10)
C9 S1 C10 . . 102.08(15)
C6 N2 C9 . . 115.9(2)
C6 N2 Co1 . . 113.46(15)
C9 N2 Co1 . . 130.23(17)
C5 N1 C1 . . 117.4(2)
C5 N1 Co1 . . 120.02(17)
C1 N1 Co1 . . 122.42(19)
N2 C6 C7 . . 121.9(2)
N2 C6 C5 . . 116.4(2)
C7 C6 C5 . . 121.7(3)
N3 C9 N2 . . 125.4(2)
N3 C9 S1 . . 118.8(2)
N2 C9 S1 . . 115.7(2)
N1 C5 C4 . . 122.3(2)
N1 C5 C6 . . 115.2(2)
C4 C5 C6 . . 122.5(2)
C8 C7 C6 . . 116.8(3)
C8 C7 H7A . . 121.6
C6 C7 H7A . . 121.6
N1 C1 C2 . . 123.2(3)
N1 C1 H1A . . 118.4
C2 C1 H1A . . 118.4
C9 N3 C8 . . 116.7(2)
C3 C2 C1 . . 119.2(3)
C3 C2 H2A . . 120.4
C1 C2 H2A . . 120.4
N3 C8 C7 . . 123.1(3)
N3 C8 H8A . . 118.5
C7 C8 H8A . . 118.5
C5 C4 C3 . . 119.4(3)
C5 C4 H4A . . 120.3
C3 C4 H4A . . 120.3
S1 C10 H10A . . 109.5
S1 C10 H10B . . 109.5
H10A C10 H10B . . 109.5
S1 C10 H10C . . 109.5
H10A C10 H10C . . 109.5
H10B C10 H10C . . 109.5
C4 C3 C2 . . 118.4(3)
C4 C3 H3B . . 120.8
C2 C3 H3B . . 120.8

loop_
_geom_bond_atom_site_label_1
_geom_bond_atom_site_label_2
_geom_bond_site_symmetry_2
_geom_bond_distance
Co1 N1 2_655 2.148(3)
Co1 N1 . 2.148(3)
Co1 N2 . 2.299(3)
Co1 N2 2_655 2.299(3)
Co1 Cl1 2_655 2.434(2)
Co1 Cl1 . 2.434(2)
S1 C9 . 1.752(3)
S1 C10 . 1.810(3)
N2 C6 . 1.361(3)
N2 C9 . 1.368(3)
N1 C5 . 1.350(3)
N1 C1 . 1.340(3)
C6 C7 . 1.382(4)
C6 C5 . 1.490(4)
C9 N3 . 1.332(3)
C5 C4 . 1.388(4)
C7 C8 . 1.383(4)
C7 H7A . 0.9300
C1 C2 . 1.387(4)
C1 H1A . 0.9300
N3 C8 . 1.337(3)
C2 C3 . 1.373(4)
C2 H2A . 0.9300
C8 H8A . 0.9300
C4 C3 . 1.384(4)
C4 H4A . 0.9300
C10 H10A . 0.9600
C10 H10B . 0.9600
C10 H10C . 0.9600
C3 H3B . 0.9300
